data_7020974
loop_
_publ_author_name
'Nordheider, Andreas'
'Chivers, Tristram'
'Thirumoorthi, Ramalingam'
'Athukorala Arachchige, Kasun S.'
'Slawin, Alexandra M. Z.'
'Woollins, J. Derek'
'Vargas-Baca, Ignacio'

_publ_section_title
;
 A planar dianionic ditelluride and a cyclic tritelluride supported by
 P2N2 rings
;
_journal_issue 10
_journal_name_full 'Dalton Transactions'
_journal_page_first 3291
_journal_paper_doi 10.1039/c2dt32716c
_journal_volume 42
_journal_year 2013
_chemical_formula_moiety 'C32 H74 N8 P4 Te2'
_chemical_formula_sum 'C32 H74 N8 P4 Te2'
_chemical_formula_weight 950.09
_space_group_IT_number 15
_symmetry_cell_setting monoclinic
_symmetry_Int_Tables_number 15
_symmetry_space_group_name_Hall '-C 2yc'
_symmetry_space_group_name_H-M 'C 1 2/c 1'
_atom_sites_solution_hydrogens geom
_atom_sites_solution_primary direct
_atom_sites_solution_secondary difmap
_audit_creation_date 2012-04-03
_audit_creation_method 'by CrystalStructure 4.0'
_cell_angle_alpha 90.0000
_cell_angle_beta 104.587(12)
_cell_angle_gamma 90.0000
_cell_formula_units_Z 4
_cell_length_a 13.232(4)
_cell_length_b 14.228(4)
_cell_length_c 24.627(8)
_cell_measurement_reflns_used 2841
_cell_measurement_temperature 93
_cell_measurement_theta_max 26.59
_cell_measurement_theta_min 2.46
_cell_volume 4487(2)
_computing_cell_refinement 'CrystalClear-SM Expert 2.0 rc13'
_computing_data_collection 'CrystalClear-SM Expert 2.0 rc13 (Rigaku, 2009)'
_computing_data_reduction 'CrystalClear-SM Expert 2.0 rc13'
_computing_molecular_graphics 'CrystalStructure 4.0'
_computing_publication_material 'CrystalStructure 4.0 (Rigaku, 2010)'
_computing_structure_refinement 'SHELXL97 (Sheldrick, 2008)'
_computing_structure_solution 'DIRDIF99-PATTY (Gould, et al., 1999)'
_diffrn_ambient_temperature 93
_diffrn_detector_area_resol_mean 14.629
_diffrn_measured_fraction_theta_full 0.977
_diffrn_measured_fraction_theta_max 0.977
_diffrn_measurement_device_type 'Rigaku Mercury70'
_diffrn_measurement_method \w
_diffrn_radiation_type 'Mo K\a'
_diffrn_radiation_wavelength 0.71075
_diffrn_reflns_av_R_equivalents 0.1205
_diffrn_reflns_limit_h_max 15
_diffrn_reflns_limit_h_min -12
_diffrn_reflns_limit_k_max 16
_diffrn_reflns_limit_k_min -16
_diffrn_reflns_limit_l_max 22
_diffrn_reflns_limit_l_min -29
_diffrn_reflns_number 11921
_diffrn_reflns_theta_full 25.00
_diffrn_reflns_theta_max 25.00
_diffrn_standards_number 0
_exptl_absorpt_coefficient_mu 1.474
_exptl_absorpt_correction_T_max 0.957
_exptl_absorpt_correction_T_min 0.187
_exptl_absorpt_correction_type multi-scan
_exptl_absorpt_process_details 'REQAB (Rigaku, 1998)'
_exptl_crystal_colour red
_exptl_crystal_density_diffrn 1.406
_exptl_crystal_density_method 'not measured'
_exptl_crystal_description prism
_exptl_crystal_F_000 1944.00'
_exptl_crystal_size_max 0.12
_exptl_crystal_size_mid 0.09
_exptl_crystal_size_min 0.06
_refine_diff_density_max 0.980
_refine_diff_density_min -0.570
_refine_ls_extinction_method none
_refine_ls_goodness_of_fit_ref 1.066
_refine_ls_hydrogen_treatment constr
_refine_ls_number_parameters 208
_refine_ls_number_reflns 3863
_refine_ls_number_restraints 0
_refine_ls_R_factor_gt 0.0554
_refine_ls_shift/su_max 0.001
_refine_ls_structure_factor_coef Fsqd
_refine_ls_weighting_details 'w = 1/[\s^2^(Fo^2^)+(0.0376P)^2^+28.4493P] where P=(Fo^2^+2Fc^2^)/3'
_refine_ls_weighting_scheme calc
_refine_ls_wR_factor_ref 0.1179
_reflns_number_gt 2869
_reflns_number_total 3863
_reflns_threshold_expression F^2^>2.0\s(F^2^)
_cod_data_source_file c2dt32716c.txt
_cod_data_source_block 4
_cod_original_cell_volume 4487(3)
_cod_database_code 7020974

loop_
_symmetry_equiv_pos_site_id
_symmetry_equiv_pos_as_xyz
1 +X,+Y,+Z
2 -X,+Y,1/2-Z
3 -X,-Y,-Z
4 +X,-Y,1/2+Z
5 1/2+X,1/2+Y,+Z
6 1/2-X,1/2+Y,1/2-Z
7 1/2-X,1/2-Y,-Z
8 1/2+X,1/2-Y,1/2+Z

loop_
_atom_site_label
_atom_site_type_symbol
_atom_site_fract_x
_atom_site_fract_y
_atom_site_fract_z
_atom_site_U_iso_or_equiv
_atom_site_adp_type
_atom_site_occupancy
_atom_site_symmetry_multiplicity
_atom_site_calc_flag
_atom_site_refinement_flags
Te1 Te 0.59711(3) 0.56626(3) 0.285520(17) 0.02189(15) Uani 1.0 8 d .
P1 P 0.58036(13) 0.48527(12) 0.37532(7) 0.0189(4) Uani 1.0 8 d .
P2 P 0.40392(12) 0.42292(12) 0.38560(7) 0.0216(4) Uani 1.0 8 d .
N1 N 0.4765(4) 0.5263(4) 0.3944(2) 0.0198(12) Uani 1.0 8 d .
N2 N 0.5108(4) 0.3862(4) 0.3615(2) 0.0185(12) Uani 1.0 8 d .
N3 N 0.6857(4) 0.4823(4) 0.4156(3) 0.0276(13) Uani 1.0 8 d .
N4 N 0.3089(4) 0.4376(4) 0.3278(2) 0.0271(13) Uani 1.0 8 d .
C1 C 0.4479(5) 0.6208(5) 0.4123(3) 0.0231(15) Uani 1.0 8 d .
C2 C 0.5453(5) 0.6716(5) 0.4449(3) 0.0295(16) Uani 1.0 8 d .
C3 C 0.3951(6) 0.6794(5) 0.3608(3) 0.0325(17) Uani 1.0 8 d .
C4 C 0.3714(6) 0.6050(6) 0.4482(3) 0.0336(17) Uani 1.0 8 d .
C5 C 0.5475(5) 0.2882(5) 0.3602(3) 0.0226(15) Uani 1.0 8 d .
C6 C 0.6006(6) 0.2528(5) 0.4189(3) 0.0370(18) Uani 1.0 8 d .
C7 C 0.6251(6) 0.2880(5) 0.3235(3) 0.0327(17) Uani 1.0 8 d .
C8 C 0.4541(6) 0.2263(5) 0.3348(3) 0.0310(17) Uani 1.0 8 d .
C9 C 0.7972(5) 0.5056(5) 0.4309(3) 0.0277(17) Uani 1.0 8 d .
C10 C 0.8492(6) 0.4371(7) 0.4766(4) 0.055(3) Uani 1.0 8 d .
C11 C 0.8458(6) 0.4929(7) 0.3820(4) 0.050(3) Uani 1.0 8 d .
C12 C 0.8140(7) 0.6061(6) 0.4517(4) 0.054(3) Uani 1.0 8 d .
C13 C 0.1973(5) 0.4122(5) 0.3175(3) 0.0284(17) Uani 1.0 8 d .
C14 C 0.1687(6) 0.3519(6) 0.2644(4) 0.041(2) Uani 1.0 8 d .
C15 C 0.1775(6) 0.3596(7) 0.3673(4) 0.048(3) Uani 1.0 8 d .
C16 C 0.1338(6) 0.5020(6) 0.3078(4) 0.044(2) Uani 1.0 8 d .
H2A H 0.5938 0.6793 0.4210 0.0353 Uiso 1.0 8 calc R
H2B H 0.5789 0.6348 0.4781 0.0353 Uiso 1.0 8 calc R
H2C H 0.5260 0.7335 0.4565 0.0353 Uiso 1.0 8 calc R
H3A H 0.3317 0.6473 0.3398 0.0390 Uiso 1.0 8 calc R
H3B H 0.4432 0.6872 0.3367 0.0390 Uiso 1.0 8 calc R
H3C H 0.3766 0.7412 0.3730 0.0390 Uiso 1.0 8 calc R
H4 H 0.3273 0.4641 0.2995 0.0325 Uiso 1.0 8 calc R
H4A H 0.4047 0.5667 0.4809 0.0403 Uiso 1.0 8 calc R
H4B H 0.3094 0.5723 0.4261 0.0403 Uiso 1.0 8 calc R
H4C H 0.3507 0.6657 0.4608 0.0403 Uiso 1.0 8 calc R
H6A H 0.5510 0.2551 0.4424 0.0444 Uiso 1.0 8 calc R
H6B H 0.6609 0.2927 0.4353 0.0444 Uiso 1.0 8 calc R
H6C H 0.6239 0.1879 0.4166 0.0444 Uiso 1.0 8 calc R
H7A H 0.6835 0.3301 0.3398 0.0392 Uiso 1.0 8 calc R
H7B H 0.5901 0.3097 0.2857 0.0392 Uiso 1.0 8 calc R
H7C H 0.6515 0.2241 0.3215 0.0392 Uiso 1.0 8 calc R
H8A H 0.4212 0.2477 0.2966 0.0372 Uiso 1.0 8 calc R
H8B H 0.4036 0.2301 0.3578 0.0372 Uiso 1.0 8 calc R
H8C H 0.4772 0.1610 0.3337 0.0372 Uiso 1.0 8 calc R
H10A H 0.8379 0.3727 0.4622 0.0664 Uiso 1.0 8 calc R
H10B H 0.8191 0.4442 0.5089 0.0664 Uiso 1.0 8 calc R
H10C H 0.9243 0.4501 0.4882 0.0664 Uiso 1.0 8 calc R
H11A H 0.8107 0.5341 0.3510 0.0598 Uiso 1.0 8 calc R
H11B H 0.8381 0.4273 0.3694 0.0598 Uiso 1.0 8 calc R
H11C H 0.9202 0.5091 0.3937 0.0598 Uiso 1.0 8 calc R
H12A H 0.7863 0.6140 0.4847 0.0649 Uiso 1.0 8 calc R
H12B H 0.7776 0.6490 0.4220 0.0649 Uiso 1.0 8 calc R
H12C H 0.8888 0.6204 0.4617 0.0649 Uiso 1.0 8 calc R
H14A H 0.2118 0.2950 0.2700 0.0497 Uiso 1.0 8 calc R
H14B H 0.1811 0.3877 0.2327 0.0497 Uiso 1.0 8 calc R
H14C H 0.0948 0.3343 0.2565 0.0497 Uiso 1.0 8 calc R
H15A H 0.1968 0.3995 0.4007 0.0581 Uiso 1.0 8 calc R
H15B H 0.2197 0.3021 0.3736 0.0581 Uiso 1.0 8 calc R
H15C H 0.1034 0.3431 0.3597 0.0581 Uiso 1.0 8 calc R
H16A H 0.1468 0.5355 0.2754 0.0530 Uiso 1.0 8 calc R
H16B H 0.1542 0.5420 0.3412 0.0530 Uiso 1.0 8 calc R
H16C H 0.0594 0.4868 0.3005 0.0530 Uiso 1.0 8 calc R

loop_
_atom_site_aniso_label
_atom_site_aniso_U_11
_atom_site_aniso_U_22
_atom_site_aniso_U_33
_atom_site_aniso_U_12
_atom_site_aniso_U_13
_atom_site_aniso_U_23
Te1 0.0234(3) 0.0234(3) 0.0191(3) -0.0026(2) 0.00574(16) 0.0022(2)
P1 0.0187(9) 0.0192(10) 0.0193(8) 0.0009(7) 0.0059(7) 0.0022(7)
P2 0.0199(9) 0.0226(10) 0.0227(9) -0.0002(8) 0.0063(7) 0.0044(8)
N1 0.019(3) 0.017(3) 0.022(3) -0.003(3) 0.003(3) -0.005(3)
N2 0.011(3) 0.020(3) 0.025(3) 0.001(3) 0.005(3) 0.007(3)
N3 0.020(3) 0.034(4) 0.026(3) -0.001(3) 0.001(3) 0.009(3)
N4 0.023(3) 0.035(4) 0.024(3) -0.009(3) 0.007(3) 0.002(3)
C1 0.022(4) 0.025(4) 0.020(4) 0.005(3) 0.003(3) -0.003(3)
C2 0.029(4) 0.030(4) 0.028(4) -0.001(4) 0.003(3) -0.005(4)
C3 0.039(5) 0.024(4) 0.030(4) 0.017(4) 0.003(4) -0.005(4)
C4 0.040(5) 0.034(5) 0.033(4) -0.001(4) 0.021(4) -0.005(4)
C5 0.021(4) 0.018(4) 0.029(4) 0.002(3) 0.007(3) 0.007(3)
C6 0.040(5) 0.026(5) 0.041(5) 0.005(4) 0.004(4) 0.006(4)
C7 0.033(4) 0.025(4) 0.041(5) 0.007(4) 0.011(4) -0.002(4)
C8 0.035(4) 0.023(4) 0.035(4) -0.003(4) 0.008(4) -0.003(4)
C9 0.012(4) 0.040(5) 0.031(4) -0.004(3) 0.005(3) 0.005(4)
C10 0.020(4) 0.080(7) 0.061(6) 0.004(5) 0.002(4) 0.031(6)
C11 0.032(5) 0.067(7) 0.052(5) -0.010(5) 0.013(4) -0.012(5)
C12 0.032(5) 0.047(6) 0.077(7) -0.009(4) 0.002(5) -0.016(5)
C13 0.022(4) 0.025(5) 0.040(4) -0.004(3) 0.009(4) 0.003(3)
C14 0.033(5) 0.036(5) 0.052(5) -0.011(4) 0.005(4) -0.010(4)
C15 0.024(4) 0.070(7) 0.055(6) -0.007(4) 0.017(4) 0.020(5)
C16 0.032(5) 0.041(5) 0.053(5) 0.011(4) 0.000(4) -0.008(4)

loop_
_atom_type_symbol
_atom_type_description
_atom_type_scat_dispersion_real
_atom_type_scat_dispersion_imag
_atom_type_scat_source
C C 0.0033 0.0016
;
International Tables for Crystallography
(1992, Vol. C, Tables 4.2.6.8 and 6.1.1.4)
;
H H 0.0000 0.0000
;
International Tables for Crystallography
(1992, Vol. C, Table 6.1.1.4)
;
N N 0.0061 0.0033
;
International Tables for Crystallography
(1992, Vol. C, Tables 4.2.6.8 and 6.1.1.4)
;
P P 0.1023 0.0942
;
International Tables for Crystallography
(1992, Vol. C, Tables 4.2.6.8 and 6.1.1.4)
;
Te Te -0.5308 1.6751
;
International Tables for Crystallography
(1992, Vol. C, Tables 4.2.6.8 and 6.1.1.4)
;

loop_
_geom_angle_atom_site_label_1
_geom_angle_atom_site_label_2
_geom_angle_atom_site_label_3
_geom_angle
_geom_angle_publ_flag
_geom_angle_site_symmetry_1
Te1 Te1 P1 106.45(5) yes 2_655
Te1 P1 P2 121.38(7) yes .
Te1 P1 N1 110.15(19) yes .
Te1 P1 N2 111.58(19) yes .
Te1 P1 N3 108.5(3) yes .
P2 P1 N3 130.1(3) yes .
N1 P1 N2 84.4(3) yes .
N1 P1 N3 121.4(3) yes .
N2 P1 N3 119.0(3) yes .
P1 P2 N4 112.5(3) yes .
N1 P2 N2 80.0(3) yes .
N1 P2 N4 106.0(3) yes .
N2 P2 N4 104.5(3) yes .
P1 N1 P2 97.9(3) yes .
P1 N1 C1 133.4(5) yes .
P2 N1 C1 128.7(5) yes .
P1 N2 P2 97.5(3) yes .
P1 N2 C5 129.2(4) yes .
P2 N2 C5 126.0(5) yes .
P1 N3 C9 151.1(6) yes .
P2 N4 C13 128.7(5) yes .
N1 C1 C2 109.9(5) yes .
N1 C1 C3 110.1(5) yes .
N1 C1 C4 107.1(6) yes .
C2 C1 C3 109.1(6) yes .
C2 C1 C4 111.3(6) yes .
C3 C1 C4 109.3(6) yes .
N2 C5 C6 111.4(6) yes .
N2 C5 C7 106.7(6) yes .
N2 C5 C8 108.6(5) yes .
C6 C5 C7 110.0(6) yes .
C6 C5 C8 109.3(6) yes .
C7 C5 C8 110.8(6) yes .
N3 C9 C10 106.6(6) yes .
N3 C9 C11 111.7(6) yes .
N3 C9 C12 110.7(6) yes .
C10 C9 C11 108.0(7) yes .
C10 C9 C12 110.9(6) yes .
C11 C9 C12 109.0(7) yes .
N4 C13 C14 107.8(6) yes .
N4 C13 C15 110.5(5) yes .
N4 C13 C16 108.1(6) yes .
C14 C13 C15 111.1(7) yes .
C14 C13 C16 109.3(6) yes .
C15 C13 C16 110.0(7) yes .
P2 N4 H4 115.641 no .
C13 N4 H4 115.635 no .
C1 C2 H2A 109.475 no .
C1 C2 H2B 109.476 no .
C1 C2 H2C 109.471 no .
H2A C2 H2B 109.475 no .
H2A C2 H2C 109.465 no .
H2B C2 H2C 109.465 no .
C1 C3 H3A 109.476 no .
C1 C3 H3B 109.469 no .
C1 C3 H3C 109.476 no .
H3A C3 H3B 109.460 no .
H3A C3 H3C 109.478 no .
H3B C3 H3C 109.468 no .
C1 C4 H4A 109.470 no .
C1 C4 H4B 109.475 no .
C1 C4 H4C 109.473 no .
H4A C4 H4B 109.469 no .
H4A C4 H4C 109.462 no .
H4B C4 H4C 109.478 no .
C5 C6 H6A 109.477 no .
C5 C6 H6B 109.470 no .
C5 C6 H6C 109.462 no .
H6A C6 H6B 109.470 no .
H6A C6 H6C 109.475 no .
H6B C6 H6C 109.473 no .
C5 C7 H7A 109.466 no .
C5 C7 H7B 109.472 no .
C5 C7 H7C 109.473 no .
H7A C7 H7B 109.463 no .
H7A C7 H7C 109.480 no .
H7B C7 H7C 109.474 no .
C5 C8 H8A 109.464 no .
C5 C8 H8B 109.481 no .
C5 C8 H8C 109.473 no .
H8A C8 H8B 109.476 no .
H8A C8 H8C 109.459 no .
H8B C8 H8C 109.475 no .
C9 C10 H10A 109.468 no .
C9 C10 H10B 109.467 no .
C9 C10 H10C 109.465 no .
H10A C10 H10B 109.471 no .
H10A C10 H10C 109.472 no .
H10B C10 H10C 109.485 no .
C9 C11 H11A 109.475 no .
C9 C11 H11B 109.470 no .
C9 C11 H11C 109.479 no .
H11A C11 H11B 109.470 no .
H11A C11 H11C 109.467 no .
H11B C11 H11C 109.465 no .
C9 C12 H12A 109.469 no .
C9 C12 H12B 109.480 no .
C9 C12 H12C 109.478 no .
H12A C12 H12B 109.459 no .
H12A C12 H12C 109.461 no .
H12B C12 H12C 109.480 no .
C13 C14 H14A 109.476 no .
C13 C14 H14B 109.470 no .
C13 C14 H14C 109.469 no .
H14A C14 H14B 109.466 no .
H14A C14 H14C 109.474 no .
H14B C14 H14C 109.472 no .
C13 C15 H15A 109.467 no .
C13 C15 H15B 109.475 no .
C13 C15 H15C 109.471 no .
H15A C15 H15B 109.462 no .
H15A C15 H15C 109.472 no .
H15B C15 H15C 109.479 no .
C13 C16 H16A 109.480 no .
C13 C16 H16B 109.471 no .
C13 C16 H16C 109.473 no .
H16A C16 H16B 109.469 no .
H16A C16 H16C 109.475 no .
H16B C16 H16C 109.459 no .

loop_
_geom_bond_atom_site_label_1
_geom_bond_atom_site_label_2
_geom_bond_distance
_geom_bond_publ_flag
_geom_bond_site_symmetry_2
Te1 Te1 2.7204(9) yes 2_655
Te1 P1 2.552(2) yes .
P1 P2 2.569(3) yes .
P1 N1 1.666(6) yes .
P1 N2 1.670(6) yes .
P1 N3 1.493(5) yes .
P2 N1 1.740(6) yes .
P2 N2 1.746(6) yes .
P2 N4 1.658(5) yes .
N1 C1 1.492(9) yes .
N2 C5 1.480(9) yes .
N3 C9 1.466(9) yes .
N4 C13 1.479(9) yes .
C1 C2 1.519(9) yes .
C1 C3 1.531(9) yes .
C1 C4 1.520(11) yes .
C5 C6 1.525(9) yes .
C5 C7 1.529(11) yes .
C5 C8 1.519(9) yes .
C9 C10 1.517(11) yes .
C9 C11 1.514(12) yes .
C9 C12 1.516(12) yes .
C13 C14 1.529(11) yes .
C13 C15 1.514(12) yes .
C13 C16 1.515(11) yes .
N4 H4 0.880 no .
C2 H2A 0.980 no .
C2 H2B 0.980 no .
C2 H2C 0.980 no .
C3 H3A 0.980 no .
C3 H3B 0.980 no .
C3 H3C 0.980 no .
C4 H4A 0.980 no .
C4 H4B 0.980 no .
C4 H4C 0.980 no .
C6 H6A 0.980 no .
C6 H6B 0.980 no .
C6 H6C 0.980 no .
C7 H7A 0.980 no .
C7 H7B 0.980 no .
C7 H7C 0.980 no .
C8 H8A 0.980 no .
C8 H8B 0.980 no .
C8 H8C 0.980 no .
C10 H10A 0.980 no .
C10 H10B 0.980 no .
C10 H10C 0.980 no .
C11 H11A 0.980 no .
C11 H11B 0.980 no .
C11 H11C 0.980 no .
C12 H12A 0.980 no .
C12 H12B 0.980 no .
C12 H12C 0.980 no .
C14 H14A 0.980 no .
C14 H14B 0.980 no .
C14 H14C 0.980 no .
C15 H15A 0.980 no .
C15 H15B 0.980 no .
C15 H15C 0.980 no .
C16 H16A 0.980 no .
C16 H16B 0.980 no .
C16 H16C 0.980 no .

loop_
_geom_contact_atom_site_label_1
_geom_contact_atom_site_label_2
_geom_contact_distance
_geom_contact_publ_flag
_geom_contact_site_symmetry_2
P1 C2 3.252(8) no .
P1 C6 3.466(8) no .
P1 C7 3.200(8) no .
P1 C11 3.477(9) no .
P2 C4 3.099(8) no .
P2 C6 3.497(8) no .
P2 C8 3.202(8) no .
P2 C15 3.051(8) no .
N3 C2 3.450(10) no .
N3 C5 3.402(8) no .
N3 C6 3.461(10) no .
N3 C7 3.537(9) no .
N4 C1 3.546(8) no .
N4 C8 3.549(9) no .
Te1 H3B 3.1608 no .
Te1 H3B 3.3902 no 2_655
Te1 H4 2.9236 no 2_655
Te1 H11A 2.9161 no .
P1 H2A 2.9688 no .
P1 H2B 3.3104 no .
P1 H3B 3.4040 no .
P1 H4 3.4117 no .
P1 H6B 3.1678 no .
P1 H7A 2.8465 no .
P1 H7B 3.3576 no .
P1 H11A 3.3236 no .
P1 H11B 3.5475 no .
P1 H12B 3.4715 no .
P2 H3A 3.4394 no .
P2 H4A 3.1126 no .
P2 H4B 2.7753 no .
P2 H6A 3.1741 no .
P2 H8A 3.3650 no .
P2 H8B 2.8268 no .
P2 H15A 2.8766 no .
P2 H15B 2.9360 no .
N1 H2A 2.6573 no .
N1 H2B 2.6565 no .
N1 H2C 3.3089 no .
N1 H3A 2.6728 no .
N1 H3B 2.6729 no .
N1 H3C 3.3208 no .
N1 H4 2.7974 no .
N1 H4A 2.6062 no .
N1 H4B 2.6066 no .
N1 H4C 3.2782 no .
N2 H4 2.7547 no .
N2 H6A 2.6838 no .
N2 H6B 2.6838 no .
N2 H6C 3.3199 no .
N2 H7A 2.5994 no .
N2 H7B 2.5998 no .
N2 H7C 3.2693 no .
N2 H8A 2.6256 no .
N2 H8B 2.6252 no .
N2 H8C 3.2837 no .
N3 H2A 3.0711 no .
N3 H2B 3.1895 no .
N3 H6B 2.7754 no .
N3 H7A 2.8533 no .
N3 H10A 2.5774 no .
N3 H10B 2.5782 no .
N3 H10C 3.2464 no .
N3 H11A 2.6697 no .
N3 H11B 2.6697 no .
N3 H11C 3.3020 no .
N3 H12A 2.6535 no .
N3 H12B 2.6524 no .
N3 H12C 3.2924 no .
N4 H3A 3.0055 no .
N4 H4B 3.0862 no .
N4 H8A 3.2673 no .
N4 H8B 3.2188 no .
N4 H14A 2.6218 no .
N4 H14B 2.6172 no .
N4 H14C 3.2810 no .
N4 H15A 2.6568 no .
N4 H15B 2.6549 no .
N4 H15C 3.3007 no .
N4 H16A 2.6095 no .
N4 H16B 2.6162 no .
N4 H16C 3.2748 no .
C2 H3A 3.3334 no .
C2 H3B 2.6758 no .
C2 H3C 2.6662 no .
C2 H4A 2.7031 no .
C2 H4B 3.3500 no .
C2 H4C 2.7012 no .
C2 H12A 3.1983 no .
C2 H12B 3.2782 no .
C3 H2A 2.6735 no .
C3 H2B 3.3359 no .
C3 H2C 2.6621 no .
C3 H4 3.4331 no .
C3 H4A 3.3391 no .
C3 H4B 2.6673 no .
C3 H4C 2.6785 no .
C4 H2A 3.3502 no .
C4 H2B 2.6911 no .
C4 H2C 2.7127 no .
C4 H3A 2.6566 no .
C4 H3B 3.3365 no .
C4 H3C 2.6952 no .
C4 H16B 3.4922 no .
C6 H7A 2.6972 no .
C6 H7B 3.3473 no .
C6 H7C 2.6817 no .
C6 H8A 3.3322 no .
C6 H8B 2.6812 no .
C6 H8C 2.6544 no .
C6 H10A 3.4959 no .
C7 H6A 3.3478 no .
C7 H6B 2.6747 no .
C7 H6C 2.7022 no .
C7 H7B 3.4023 no 2_655
C7 H8A 2.6742 no .
C7 H8A 2.9229 no 2_655
C7 H8B 3.3517 no .
C7 H8C 2.7211 no .
C7 H11B 3.3983 no .
C7 H14A 3.5307 no 2_655
C7 H14B 3.5056 no 2_655
C8 H6A 2.6692 no .
C8 H6B 3.3311 no .
C8 H6C 2.6690 no .
C8 H7A 3.3501 no .
C8 H7B 2.6852 no .
C8 H7B 3.1117 no 2_655
C8 H7C 2.7148 no .
C8 H14A 3.3473 no .
C9 H6B 3.5414 no .
C9 H7A 3.4402 no .
C10 H6B 3.1918 no .
C10 H11A 3.3063 no .
C10 H11B 2.6101 no .
C10 H11C 2.6581 no .
C10 H12A 2.6743 no .
C10 H12B 3.3403 no .
C10 H12C 2.7039 no .
C11 H7A 3.1521 no .
C11 H10A 2.6358 no .
C11 H10B 3.3063 no .
C11 H10C 2.6329 no .
C11 H12A 3.3164 no .
C11 H12B 2.6769 no .
C11 H12C 2.6277 no .
C11 H14B 3.1360 no 2_655
C12 H2A 3.0053 no .
C12 H2B 3.3599 no .
C12 H10A 3.3403 no .
C12 H10B 2.6928 no .
C12 H10C 2.6857 no .
C12 H11A 2.6714 no .
C12 H11B 3.3168 no .
C12 H11C 2.6322 no .
C13 H4B 3.5431 no .
C14 H4 2.6055 no .
C14 H8A 3.5573 no .
C14 H11B 3.4453 no 2_655
C14 H15A 3.3524 no .
C14 H15B 2.6967 no .
C14 H15C 2.7011 no .
C14 H16A 2.6495 no .
C14 H16B 3.3335 no .
C14 H16C 2.6864 no .
C15 H4 3.2546 no .
C15 H8B 3.5695 no .
C15 H14A 2.7086 no .
C15 H14B 3.3495 no .
C15 H14C 2.6962 no .
C15 H16A 3.3281 no .
C15 H16B 2.6723 no .
C15 H16C 2.6689 no .
C16 H3A 3.2730 no .
C16 H4 2.6751 no .
C16 H4B 3.3882 no .
C16 H14A 3.3309 no .
C16 H14B 2.6530 no .
C16 H14C 2.6892 no .
C16 H15A 2.6637 no .
C16 H15B 3.3283 no .
C16 H15C 2.6770 no .
H2A H3A 3.5688 no .
H2A H3B 2.4926 no .
H2A H3C 2.9538 no .
H2A H4A 3.5869 no .
H2A H4C 3.5962 no .
H2A H12A 2.7929 no .
H2A H12B 2.4643 no .
H2B H3B 3.5732 no .
H2B H3C 3.5606 no .
H2B H4A 2.5167 no .
H2B H4B 3.5838 no .
H2B H4C 2.9735 no .
H2B H12A 2.7239 no .
H2B H12B 3.2713 no .
H2C H3A 3.5557 no .
H2C H3B 2.9513 no .
H2C H3C 2.4700 no .
H2C H4A 3.0088 no .
H2C H4B 3.5988 no .
H2C H4C 2.5379 no .
H3A H4 2.7846 no .
H3A H4A 3.5541 no .
H3A H4B 2.4613 no .
H3A H4C 2.9375 no .
H3A H16A 3.0134 no .
H3A H16B 2.7936 no .
H3B H4 3.5438 no .
H3B H4B 3.5529 no .
H3B H4C 3.5800 no .
H3C H4A 3.5884 no .
H3C H4B 2.9784 no .
H3C H4C 2.5148 no .
H4 H4B 3.5390 no .
H4 H7B 3.4015 no 2_655
H4 H8A 3.3278 no .
H4 H14A 2.8451 no .
H4 H14B 2.4541 no .
H4 H14C 3.5155 no .
H4 H15A 3.4947 no .
H4 H15B 3.4610 no .
H4 H16A 2.5253 no .
H4 H16B 2.9527 no .
H4 H16C 3.5672 no .
H4B H15A 2.8608 no .
H4B H16B 2.5722 no .
H6A H7A 3.5812 no .
H6A H7C 3.5830 no .
H6A H8A 3.5705 no .
H6A H8B 2.4961 no .
H6A H8C 2.9328 no .
H6B H7A 2.5006 no .
H6B H7B 3.5745 no .
H6B H7C 2.9417 no .
H6B H8B 3.5722 no .
H6B H8C 3.5519 no .
H6B H10A 2.5372 no .
H6B H10B 3.2246 no .
H6C H7A 3.0058 no .
H6C H7B 3.5875 no .
H6C H7C 2.5135 no .
H6C H8A 3.5573 no .
H6C H8B 2.9723 no .
H6C H8C 2.4669 no .
H7A H8A 3.5631 no .
H7A H8A 3.4992 no 2_655
H7A H10A 3.2437 no .
H7A H11A 3.3317 no .
H7A H11B 2.4252 no .
H7A H14A 3.3720 no 2_655
H7A H14B 2.9473 no 2_655
H7B H7B 2.5807 no 2_655
H7B H8A 2.4803 no .
H7B H8A 2.1813 no 2_655
H7B H8B 3.5686 no .
H7B H8C 2.9988 no .
H7B H8C 3.5481 no 2_655
H7B H14A 3.2563 no 2_655
H7B H14B 3.3604 no 2_655
H7C H8A 2.9733 no .
H7C H8A 2.8435 no 2_655
H7C H8C 2.5626 no .
H7C H14A 3.3775 no 2_655
H8A H8A 3.4700 no 2_655
H8A H14A 2.7646 no .
H8B H14A 3.0332 no .
H8B H15B 2.7558 no .
H10A H11A 3.5213 no .
H10A H11B 2.4143 no .
H10A H11C 2.9534 no .
H10A H12A 3.5706 no .
H10A H12C 3.5890 no .
H10B H11B 3.5142 no .
H10B H11C 3.5494 no .
H10B H12A 2.4995 no .
H10B H12B 3.5751 no .
H10B H12C 3.0051 no .
H10C H11A 3.5420 no .
H10C H11B 2.8785 no .
H10C H11C 2.4629 no .
H10C H12A 2.9502 no .
H10C H12B 3.5844 no .
H10C H12C 2.5237 no .
H11A H12A 3.5735 no .
H11A H12B 2.5101 no .
H11A H12C 2.9290 no .
H11A H14B 2.9522 no 2_655
H11A H16A 3.3019 no 2_655
H11B H12B 3.5757 no .
H11B H12C 3.5198 no .
H11B H14B 2.5272 no 2_655
H11C H12A 3.5203 no .
H11C H12B 2.9439 no .
H11C H12C 2.4150 no .
H11C H14B 3.5165 no 2_655
H14A H15A 3.5970 no .
H14A H15B 2.5289 no .
H14A H15C 3.0015 no .
H14A H16A 3.5388 no .
H14A H16C 3.5840 no .
H14B H15B 3.5896 no .
H14B H15C 3.5867 no .
H14B H16A 2.4436 no .
H14B H16B 3.5439 no .
H14B H16C 2.9542 no .
H14C H15A 3.5900 no .
H14C H15B 2.9765 no .
H14C H15C 2.5202 no .
H14C H16A 2.9532 no .
H14C H16B 3.5886 no .
H14C H16C 2.5221 no .
H15A H16A 3.5592 no .
H15A H16B 2.4815 no .
H15A H16C 2.9446 no .
H15B H16B 3.5617 no .
H15B H16C 3.5656 no .
H15C H16A 3.5674 no .
H15C H16B 2.9696 no .
H15C H16C 2.4921 no .
P1 H4A 3.5729 no 3_666
P2 H2B 3.4063 no 3_666
N1 H4A 3.3485 no 3_666
N3 H4A 3.1543 no 3_666
C2 H6A 3.4927 no 3_666
C2 H15C 3.4288 no 5_555
C3 H7A 3.4601 no 5_455
C3 H7C 3.1867 no 5_455
C3 H14A 3.5754 no 6_555
C4 H6A 3.2980 no 3_666
C4 H6B 3.3394 no 3_666
C4 H6C 3.3816 no 5_455
C4 H10B 3.0497 no 3_666
C6 H4A 3.5739 no 3_666
C6 H4C 3.0954 no 3_666
C6 H4C 3.4402 no 5_545
C6 H10A 3.3510 no 7_656
C6 H10B 3.3465 no 7_656
C7 H3A 3.3301 no 5_545
C7 H3C 3.3101 no 5_545
C7 H16B 3.5361 no 5_545
C8 H11A 3.4084 no 5_445
C8 H11C 3.4896 no 5_445
C10 H4B 3.5636 no 3_666
C10 H6A 3.4451 no 7_656
C10 H6C 3.1205 no 7_656
C10 H10C 3.3164 no 3_766
C10 H12C 3.5125 no 3_766
C11 H8B 3.5437 no 5_555
C11 H8C 3.3462 no 5_555
C12 H2C 3.5212 no 7_666
C12 H8B 3.3530 no 5_555
C12 H10C 3.4984 no 3_766
C12 H15B 3.4382 no 5_555
C14 H3B 3.4667 no 6_545
C14 H14C 3.4030 no 2_555
C14 H16C 3.5937 no 2_555
C15 H2A 3.2092 no 5_445
C15 H12A 3.5750 no 3_666
C15 H12B 3.4129 no 5_445
C16 H7C 3.1796 no 5_455
C16 H8C 3.2374 no 5_455
C16 H16C 3.2038 no 2_555
H2A C15 3.2092 no 5_555
H2A H15A 3.5026 no 5_555
H2A H15B 2.8588 no 5_555
H2A H15C 2.7971 no 5_555
H2B P2 3.4063 no 3_666
H2B H4A 3.0285 no 3_666
H2B H6A 3.3063 no 3_666
H2C C12 3.5212 no 7_666
H2C H6A 2.9223 no 3_666
H2C H10A 3.2108 no 5_455
H2C H10C 3.5273 no 5_455
H2C H12A 3.3419 no 7_666
H2C H12C 2.9175 no 7_666
H2C H15C 3.2233 no 5_555
H3A C7 3.3301 no 5_455
H3A H7A 3.2575 no 5_455
H3A H7C 2.5573 no 5_455
H3A H14A 3.3581 no 6_555
H3B C14 3.4667 no 6_555
H3B H14A 3.2774 no 6_555
H3B H14B 3.5141 no 6_555
H3B H14C 3.0512 no 6_555
H3B H15C 3.0219 no 5_555
H3C C7 3.3101 no 5_455
H3C H7A 2.7823 no 5_455
H3C H7C 2.9383 no 5_455
H3C H10A 3.0262 no 5_455
H3C H11B 2.6933 no 5_455
H3C H14A 3.5028 no 6_555
H3C H14B 3.2709 no 6_555
H3C H14C 3.5579 no 6_555
H3C H15C 3.4213 no 5_555
H4A P1 3.5729 no 3_666
H4A N1 3.3485 no 3_666
H4A N3 3.1543 no 3_666
H4A C6 3.5739 no 3_666
H4A H2B 3.0285 no 3_666
H4A H4A 3.1076 no 3_666
H4A H6A 3.1260 no 3_666
H4A H6B 3.1485 no 3_666
H4A H10B 3.0382 no 3_666
H4B C10 3.5636 no 3_666
H4B H6C 2.9147 no 5_455
H4B H10B 2.6234 no 3_666
H4C C6 3.0954 no 3_666
H4C C6 3.4402 no 5_455
H4C H6A 2.6606 no 3_666
H4C H6B 2.6687 no 3_666
H4C H6B 3.0279 no 5_455
H4C H6C 2.9403 no 5_455
H4C H10A 3.5371 no 3_666
H4C H10A 2.9501 no 5_455
H4C H10B 2.9831 no 3_666
H6A C2 3.4927 no 3_666
H6A C4 3.2980 no 3_666
H6A C10 3.4451 no 7_656
H6A H2B 3.3063 no 3_666
H6A H2C 2.9223 no 3_666
H6A H4A 3.1260 no 3_666
H6A H4C 2.6606 no 3_666
H6A H10A 3.0404 no 7_656
H6A H10B 3.3755 no 7_656
H6A H10C 3.3559 no 7_656
H6A H12C 3.0023 no 5_445
H6B C4 3.3394 no 3_666
H6B H4A 3.1485 no 3_666
H6B H4C 2.6687 no 3_666
H6B H4C 3.0279 no 5_545
H6B H10A 3.4478 no 7_656
H6C C4 3.3816 no 5_545
H6C C10 3.1205 no 7_656
H6C H4B 2.9147 no 5_545
H6C H4C 2.9403 no 5_545
H6C H10A 3.0252 no 7_656
H6C H10B 2.6026 no 7_656
H6C H10C 3.2419 no 7_656
H6C H16B 2.8792 no 5_545
H7A C3 3.4601 no 5_545
H7A H3A 3.2575 no 5_545
H7A H3C 2.7823 no 5_545
H7C C3 3.1867 no 5_545
H7C C16 3.1796 no 5_545
H7C H3A 2.5573 no 5_545
H7C H3C 2.9383 no 5_545
H7C H16A 2.9076 no 5_545
H7C H16B 2.6347 no 5_545
H7C H16C 3.5831 no 5_545
H8A H16A 3.5026 no 6_545
H8B C11 3.5437 no 5_445
H8B C12 3.3530 no 5_445
H8B H11A 3.0356 no 5_445
H8B H11C 3.2593 no 5_445
H8B H12B 2.8169 no 5_445
H8B H12C 3.0448 no 5_445
H8C C11 3.3462 no 5_445
H8C C16 3.2374 no 5_545
H8C H11A 2.9622 no 5_445
H8C H11C 2.8264 no 5_445
H8C H16A 3.4502 no 5_545
H8C H16A 3.2989 no 6_545
H8C H16B 2.8579 no 5_545
H8C H16C 2.9054 no 5_545
H10A C6 3.3510 no 7_656
H10A H2C 3.2108 no 5_545
H10A H3C 3.0262 no 5_545
H10A H4C 3.5371 no 3_666
H10A H4C 2.9501 no 5_545
H10A H6A 3.0404 no 7_656
H10A H6B 3.4478 no 7_656
H10A H6C 3.0252 no 7_656
H10B C4 3.0497 no 3_666
H10B C6 3.3465 no 7_656
H10B H4A 3.0382 no 3_666
H10B H4B 2.6234 no 3_666
H10B H4C 2.9831 no 3_666
H10B H6A 3.3755 no 7_656
H10B H6C 2.6026 no 7_656
H10B H15A 3.1916 no 3_666
H10C C10 3.3164 no 3_766
H10C C12 3.4984 no 3_766
H10C H2C 3.5273 no 5_545
H10C H6A 3.3559 no 7_656
H10C H6C 3.2419 no 7_656
H10C H10C 2.4043 no 3_766
H10C H11C 3.1648 no 3_766
H10C H12C 2.6650 no 3_766
H11A C8 3.4084 no 5_555
H11A H8B 3.0356 no 5_555
H11A H8C 2.9622 no 5_555
H11B H3C 2.6933 no 5_545
H11C C8 3.4896 no 5_555
H11C H8B 3.2593 no 5_555
H11C H8C 2.8264 no 5_555
H11C H10C 3.1648 no 3_766
H11C H16C 3.2989 no 1_655
H12A C15 3.5750 no 3_666
H12A H2C 3.3419 no 7_666
H12A H15A 2.7802 no 3_666
H12B C15 3.4129 no 5_555
H12B H8B 2.8169 no 5_555
H12B H15B 2.5088 no 5_555
H12C C10 3.5125 no 3_766
H12C H2C 2.9175 no 7_666
H12C H6A 3.0023 no 5_555
H12C H8B 3.0448 no 5_555
H12C H10C 2.6650 no 3_766
H14A C3 3.5754 no 6_545
H14A H3A 3.3581 no 6_545
H14A H3B 3.2774 no 6_545
H14A H3C 3.5028 no 6_545
H14B H3B 3.5141 no 6_545
H14B H3C 3.2709 no 6_545
H14B H16C 3.3867 no 2_555
H14C C14 3.4030 no 2_555
H14C H3B 3.0512 no 6_545
H14C H3C 3.5579 no 6_545
H14C H14C 2.4482 no 2_555
H14C H15C 3.3614 no 2_555
H14C H16C 3.0650 no 2_555
H15A H2A 3.5026 no 5_445
H15A H10B 3.1916 no 3_666
H15A H12A 2.7802 no 3_666
H15B C12 3.4382 no 5_445
H15B H2A 2.8588 no 5_445
H15B H12B 2.5088 no 5_445
H15C C2 3.4288 no 5_445
H15C H2A 2.7971 no 5_445
H15C H2C 3.2233 no 5_445
H15C H3B 3.0219 no 5_445
H15C H3C 3.4213 no 5_445
H15C H14C 3.3614 no 2_555
H16A H7C 2.9076 no 5_455
H16A H8A 3.5026 no 6_555
H16A H8C 3.4502 no 5_455
H16A H8C 3.2989 no 6_555
H16A H16C 2.9749 no 2_555
H16B C7 3.5361 no 5_455
H16B H6C 2.8792 no 5_455
H16B H7C 2.6347 no 5_455
H16B H8C 2.8579 no 5_455
H16C C14 3.5937 no 2_555
H16C C16 3.2038 no 2_555
H16C H7C 3.5831 no 5_455
H16C H8C 2.9054 no 5_455
H16C H11C 3.2989 no 1_455
H16C H14B 3.3867 no 2_555
H16C H14C 3.0650 no 2_555
H16C H16A 2.9749 no 2_555
H16C H16C 2.5878 no 2_555

loop_
_geom_torsion_atom_site_label_1
_geom_torsion_atom_site_label_2
_geom_torsion_atom_site_label_3
_geom_torsion_atom_site_label_4
_geom_torsion
_geom_torsion_publ_flag
_geom_torsion_site_symmetry_1
_geom_torsion_site_symmetry_3
_geom_torsion_site_symmetry_4
Te1 Te1 P1 P2 -0.27(9) no 2_655 . .
Te1 Te1 P1 N1 -45.74(9) no 2_655 . .
Te1 Te1 P1 N2 46.15(9) no 2_655 . .
Te1 Te1 P1 N3 179.22(8) no 2_655 . .
P1 Te1 Te1 P1 -123.84(5) no . 2_655 2_655
Te1 P1 P2 N1 -85.83(10) no . . .
Te1 P1 P2 N2 88.32(10) no . . .
Te1 P1 P2 N4 2.48(14) no . . .
Te1 P1 N1 P2 114.91(19) no . . .
Te1 P1 N1 C1 -63.5(5) no . . .
Te1 P1 N2 P2 -113.40(19) no . . .
Te1 P1 N2 C5 95.8(4) no . . .
Te1 P1 N3 C9 3.5(10) no . . .
P2 P1 N1 P2 0.00(6) no . . .
P2 P1 N1 C1 -178.4(6) no . . .
N1 P1 P2 N1 -0.0(3) no . . .
N1 P1 P2 N2 174.2(3) no . . .
N1 P1 P2 N4 88.3(3) no . . .
P2 P1 N2 P2 -0.00(6) no . . .
P2 P1 N2 C5 -150.8(6) no . . .
N2 P1 P2 N1 -174.2(3) no . . .
N2 P1 P2 N2 -0.0(3) no . . .
N2 P1 P2 N4 -85.8(3) no . . .
P2 P1 N3 C9 -177.1(7) no . . .
N3 P1 P2 N1 94.8(4) no . . .
N3 P1 P2 N2 -91.0(4) no . . .
N3 P1 P2 N4 -176.9(3) no . . .
N1 P1 N2 P2 -3.9(3) no . . .
N1 P1 N2 C5 -154.7(5) no . . .
N2 P1 N1 P2 4.0(3) no . . .
N2 P1 N1 C1 -174.4(5) no . . .
N1 P1 N3 C9 -125.5(9) no . . .
N3 P1 N1 P2 -116.8(4) no . . .
N3 P1 N1 C1 64.8(6) no . . .
N2 P1 N3 C9 132.5(9) no . . .
N3 P1 N2 P2 119.0(4) no . . .
N3 P1 N2 C5 -31.8(6) no . . .
P1 P2 N1 P1 -0.00(6) no . . .
P1 P2 N1 C1 178.5(6) no . . .
P1 P2 N2 P1 -0.00(6) no . . .
P1 P2 N2 C5 152.2(5) no . . .
P1 P2 N4 C13 -179.3(4) no . . .
N1 P2 N2 P1 3.8(3) no . . .
N1 P2 N2 C5 156.0(4) no . . .
N2 P2 N1 P1 -3.8(3) no . . .
N2 P2 N1 C1 174.7(5) no . . .
N1 P2 N4 C13 -137.3(5) no . . .
N4 P2 N1 P1 -106.1(3) no . . .
N4 P2 N1 C1 72.4(5) no . . .
N2 P2 N4 C13 139.1(5) no . . .
N4 P2 N2 P1 107.9(3) no . . .
N4 P2 N2 C5 -99.9(4) no . . .
P1 N1 C1 C2 -33.8(8) no . . .
P1 N1 C1 C3 86.4(6) no . . .
P1 N1 C1 C4 -154.8(4) no . . .
P2 N1 C1 C2 148.3(4) no . . .
P2 N1 C1 C3 -91.5(6) no . . .
P2 N1 C1 C4 27.2(6) no . . .
P1 N2 C5 C6 70.2(7) no . . .
P1 N2 C5 C7 -49.9(6) no . . .
P1 N2 C5 C8 -169.4(4) no . . .
P2 N2 C5 C6 -73.1(6) no . . .
P2 N2 C5 C7 166.8(3) no . . .
P2 N2 C5 C8 47.4(6) no . . .
P1 N3 C9 C10 -159.5(9) no . . .
P1 N3 C9 C11 -41.7(13) no . . .
P1 N3 C9 C12 79.9(12) no . . .
P2 N4 C13 C14 -126.6(5) no . . .
P2 N4 C13 C15 -5.1(8) no . . .
P2 N4 C13 C16 115.3(6) no . . .
